data_7224566
loop_
_publ_author_name
'Zhang, Xiaofeng'
'Zhi, Sanjun'
'Wang, Wei'
'Liu, Shuai'
'Jasinski, Jerry P.'
'Zhang, Wei'

_publ_section_title
;
 A pot-economical and diastereoselective synthesis involving catalyst-free
 click reaction for fused-triazolobenzodiazepines
;
_journal_issue 9
_journal_name_full 'Green Chem.'
_journal_page_first 2642
_journal_paper_doi 10.1039/C6GC00497K
_journal_volume 18
_journal_year 2016
_chemical_formula_moiety 'C20 H21 N5 O4'
_chemical_formula_sum 'C20 H21 N5 O4'
_chemical_formula_weight 395.42
_space_group_crystal_system monoclinic
_space_group_IT_number 14
_space_group_name_Hall '-P 2yn'
_space_group_name_H-M_alt 'P 1 21/n 1'
_symmetry_space_group_name_Hall '-P 2yn'
_symmetry_space_group_name_H-M 'P 1 21/n 1'
_atom_sites_solution_hydrogens geom
_atom_sites_solution_primary iterative
_audit_creation_date 2014-12-16
_audit_creation_method
;
Olex2 1.2
(compiled 2014.06.27 svn.r2953 for OlexSys, GUI svn.r4855)
;
_audit_update_record
;
2016-02-22 deposited with the CCDC.
2016-03-08 downloaded from the CCDC.
;
_cell_angle_alpha 90
_cell_angle_beta 96.737(3)
_cell_angle_gamma 90
_cell_formula_units_Z 4
_cell_length_a 9.9263(3)
_cell_length_b 15.4568(5)
_cell_length_c 12.4445(4)
_cell_measurement_reflns_used 3393
_cell_measurement_temperature 173(2)
_cell_measurement_theta_max 71.4080
_cell_measurement_theta_min 3.5750
_cell_volume 1896.16(10)
_computing_cell_refinement 'CrysAlisPro, Agilent, 2014'
_computing_data_collection 'CrysAlisPro, Agilent, 2014'
_computing_data_reduction 'CrysAlisRed, Agilent, 2014'
_computing_molecular_graphics 'Olex2 (Dolomanov et al., 2009)'
_computing_publication_material 'Olex2 (Dolomanov et al., 2009)'
_computing_structure_refinement 'ShelXL (Sheldrick, 2008)'
_computing_structure_solution
;
Superflip (Palatinus & Chapuis, 2007;Palatinus & van der Lee, 2008;
Palatinus et al., 2012)
;
_diffrn_ambient_temperature 173(2)
_diffrn_detector_area_resol_mean 16.0416
_diffrn_measured_fraction_theta_full 0.995
_diffrn_measured_fraction_theta_max 0.979
_diffrn_measurement_device_type 'Agilent, Eos, Gemini'
_diffrn_measurement_method '\w scans'
_diffrn_radiation_type CuK\a
_diffrn_radiation_wavelength 1.54184
_diffrn_reflns_av_R_equivalents 0.0301
_diffrn_reflns_av_unetI/netI 0.0369
_diffrn_reflns_Laue_measured_fraction_full 0.995
_diffrn_reflns_Laue_measured_fraction_max 0.979
_diffrn_reflns_limit_h_max 8
_diffrn_reflns_limit_h_min -12
_diffrn_reflns_limit_k_max 18
_diffrn_reflns_limit_k_min -18
_diffrn_reflns_limit_l_max 15
_diffrn_reflns_limit_l_min -15
_diffrn_reflns_number 7406
_diffrn_reflns_point_group_measured_fraction_full 0.995
_diffrn_reflns_point_group_measured_fraction_max 0.979
_diffrn_reflns_theta_full 67.684
_diffrn_reflns_theta_max 71.390
_diffrn_reflns_theta_min 4.581
_diffrn_source 'Enhance (Mo) X-ray Source'
_exptl_absorpt_coefficient_mu 0.821
_exptl_absorpt_correction_T_max 1.00000
_exptl_absorpt_correction_T_min 0.84083
_exptl_absorpt_correction_type multi-scan
_exptl_absorpt_process_details
;
CrysAlisPro, Agilent Technologies,
Version 1.171.37.31 (release 14-01-2014 CrysAlis171 .NET)
(compiled Jan 14 2014,18:38:05)
Empirical absorption correction using spherical harmonics,
 implemented in SCALE3 ABSPACK scaling algorithm.
;
_exptl_crystal_colour colourless
_exptl_crystal_colour_primary colourless
_exptl_crystal_density_diffrn 1.385
_exptl_crystal_description prism
_exptl_crystal_F_000 832
_exptl_crystal_size_max 0.38
_exptl_crystal_size_mid 0.28
_exptl_crystal_size_min 0.16
_refine_diff_density_max 0.346
_refine_diff_density_min -0.225
_refine_diff_density_rms 0.049
_refine_ls_extinction_coef 0.0016(3)
_refine_ls_extinction_expression Fc^*^=kFc[1+0.001xFc^2^\l^3^/sin(2\q)]^-1/4^
_refine_ls_extinction_method SHELXL
_refine_ls_goodness_of_fit_ref 1.043
_refine_ls_hydrogen_treatment constr
_refine_ls_matrix_type full
_refine_ls_number_parameters 266
_refine_ls_number_reflns 3613
_refine_ls_number_restraints 0
_refine_ls_restrained_S_all 1.043
_refine_ls_R_factor_all 0.0457
_refine_ls_R_factor_gt 0.0416
_refine_ls_shift/su_max 0.000
_refine_ls_shift/su_mean 0.000
_refine_ls_structure_factor_coef Fsqd
_refine_ls_weighting_details 'w=1/[\s^2^(Fo^2^)+(0.0636P)^2^+0.5091P] where P=(Fo^2^+2Fc^2^)/3'
_refine_ls_weighting_scheme calc
_refine_ls_wR_factor_gt 0.1093
_refine_ls_wR_factor_ref 0.1141
_reflns_Friedel_coverage 0.000
_reflns_number_gt 3265
_reflns_number_total 3613
_reflns_threshold_expression 'I > 2\s(I)'
_cod_data_source_file c6gc00497k2.cif
_cod_data_source_block wei-xin-3
_cod_depositor_comments 'Adding full bibliography for 7224566.cif.'
_cod_original_cell_volume 1896.16(11)
_cod_database_code 7224566
_shelxl_version_number 2014-3
_shelx_space_group_comment
;
The symmetry employed for this shelxl refinement is uniquely defined
by the following loop, which should always be used as a source of
symmetry information in preference to the above space-group names.
They are only intended as comments.
;
_olex2_refinement_description
;
1. Fixed Uiso
 At 1.2 times of:
  All C(H) groups, All C(H,H) groups
 At 1.5 times of:
  All C(H,H,H) groups
2.a Ternary CH refined with riding coordinates:
 C1(H1), C2(H2), C5(H5)
2.b Secondary CH2 refined with riding coordinates:
 C7(H7A,H7B), C19(H19A,H19B)
2.c Aromatic/amide H refined with riding coordinates:
 C9(H9), C12(H12), C13(H13), C14(H14), C15(H15)
2.d Idealised Me refined as rotating group:
 C17(H17A,H17B,H17C), C18(H18A,H18B,H18C), C20(H20A,H20B,H20C)
;

loop_
_space_group_symop_operation_xyz
'x, y, z'
'-x+1/2, y+1/2, -z+1/2'
'-x, -y, -z'
'x-1/2, -y-1/2, z-1/2'

loop_
_atom_site_label
_atom_site_type_symbol
_atom_site_fract_x
_atom_site_fract_y
_atom_site_fract_z
_atom_site_U_iso_or_equiv
_atom_site_adp_type
_atom_site_occupancy
_atom_site_site_symmetry_order
_atom_site_calc_flag
_atom_site_refinement_flags_posn
O1 O 0.39574(10) 0.57307(7) 0.13007(8) 0.0257(2) Uani 1 1 d .
O2 O 0.23936(10) 0.59393(7) 0.24438(9) 0.0277(3) Uani 1 1 d .
O3 O 0.26655(10) 0.75533(7) 0.11729(9) 0.0275(3) Uani 1 1 d .
O4 O 0.61904(11) 0.93020(7) 0.23674(11) 0.0360(3) Uani 1 1 d .
N1 N 0.58881(11) 0.66834(7) 0.26289(9) 0.0184(3) Uani 1 1 d .
N2 N 0.81997(11) 0.68454(8) 0.14703(9) 0.0194(3) Uani 1 1 d .
N3 N 0.86505(13) 0.68847(8) 0.04794(10) 0.0249(3) Uani 1 1 d .
N4 N 0.82428(13) 0.61762(9) -0.00353(10) 0.0260(3) Uani 1 1 d .
N5 N 0.44317(13) 0.84935(8) 0.15520(11) 0.0278(3) Uani 1 1 d .
C1 C 0.65071(13) 0.73634(9) 0.33397(11) 0.0198(3) Uani 1 1 d .
H1 H 0.6634 0.7124 0.4091 0.024 Uiso 1 1 calc R
C2 C 0.53474(13) 0.80445(9) 0.32919(11) 0.0218(3) Uani 1 1 d .
H2 H 0.5311 0.8332 0.4008 0.026 Uiso 1 1 calc R
C3 C 0.54243(14) 0.86975(9) 0.23939(13) 0.0253(3) Uani 1 1 d .
C4 C 0.36000(13) 0.78247(9) 0.17938(12) 0.0218(3) Uani 1 1 d .
C5 C 0.40539(13) 0.75148(9) 0.29425(11) 0.0212(3) Uani 1 1 d .
H5 H 0.3341 0.7614 0.3434 0.025 Uiso 1 1 calc R
C6 C 0.45280(13) 0.65562(9) 0.29619(11) 0.0200(3) Uani 1 1 d .
C7 C 0.67641(13) 0.59312(9) 0.25320(11) 0.0195(3) Uani 1 1 d .
H7A H 0.6215 0.5397 0.2421 0.023 Uiso 1 1 calc R
H7B H 0.7412 0.5863 0.3194 0.023 Uiso 1 1 calc R
C8 C 0.75032(13) 0.61014(9) 0.15762(11) 0.0187(3) Uani 1 1 d .
C9 C 0.75438(14) 0.56838(9) 0.06137(11) 0.0221(3) Uani 1 1 d .
H9 H 0.7147 0.5137 0.0428 0.026 Uiso 1 1 calc R
C10 C 0.86119(13) 0.75008(9) 0.22563(11) 0.0202(3) Uani 1 1 d .
C11 C 0.78673(13) 0.77135(9) 0.31022(11) 0.0196(3) Uani 1 1 d .
C12 C 0.84336(14) 0.83228(10) 0.38554(12) 0.0244(3) Uani 1 1 d .
H12 H 0.7966 0.8459 0.4457 0.029 Uiso 1 1 calc R
C13 C 0.96488(15) 0.87337(10) 0.37546(13) 0.0284(3) Uani 1 1 d .
H13 H 0.9996 0.9155 0.4270 0.034 Uiso 1 1 calc R
C14 C 1.03554(15) 0.85256(11) 0.28934(14) 0.0308(4) Uani 1 1 d .
H14 H 1.1185 0.8811 0.2810 0.037 Uiso 1 1 calc R
C15 C 0.98541(15) 0.79048(10) 0.21575(13) 0.0272(3) Uani 1 1 d .
H15 H 1.0354 0.7750 0.1580 0.033 Uiso 1 1 calc R
C16 C 0.36256(14) 0.60270(9) 0.21194(11) 0.0206(3) Uani 1 1 d .
C17 C 0.13756(15) 0.55544(11) 0.16676(14) 0.0333(4) Uani 1 1 d .
H17A H 0.1266 0.5906 0.1007 0.050 Uiso 1 1 calc GR
H17B H 0.0511 0.5528 0.1974 0.050 Uiso 1 1 calc GR
H17C H 0.1658 0.4968 0.1494 0.050 Uiso 1 1 calc GR
C18 C 0.45074(16) 0.61431(11) 0.40871(12) 0.0285(3) Uani 1 1 d .
H18A H 0.4912 0.5565 0.4091 0.043 Uiso 1 1 calc GR
H18B H 0.3568 0.6098 0.4251 0.043 Uiso 1 1 calc GR
H18C H 0.5029 0.6504 0.4634 0.043 Uiso 1 1 calc GR
C19 C 0.4339(2) 0.89150(13) 0.04978(15) 0.0437(5) Uani 1 1 d .
H19A H 0.4423 0.9549 0.0601 0.052 Uiso 1 1 calc R
H19B H 0.3439 0.8795 0.0095 0.052 Uiso 1 1 calc R
C20 C 0.5430(3) 0.86050(16) -0.01565(18) 0.0584(6) Uani 1 1 d .
H20A H 0.5308 0.8878 -0.0872 0.088 Uiso 1 1 calc GR
H20B H 0.5369 0.7975 -0.0239 0.088 Uiso 1 1 calc GR
H20C H 0.6322 0.8760 0.0216 0.088 Uiso 1 1 calc GR

loop_
_atom_site_aniso_label
_atom_site_aniso_U_11
_atom_site_aniso_U_22
_atom_site_aniso_U_33
_atom_site_aniso_U_23
_atom_site_aniso_U_13
_atom_site_aniso_U_12
O1 0.0260(5) 0.0270(5) 0.0247(5) -0.0075(4) 0.0048(4) -0.0007(4)
O2 0.0235(5) 0.0314(6) 0.0297(6) -0.0074(4) 0.0089(4) -0.0084(4)
O3 0.0230(5) 0.0295(6) 0.0292(6) -0.0032(4) -0.0003(4) -0.0021(4)
O4 0.0314(6) 0.0205(6) 0.0549(8) -0.0001(5) -0.0006(5) -0.0053(4)
N1 0.0185(5) 0.0183(6) 0.0191(5) -0.0018(4) 0.0052(4) -0.0016(4)
N2 0.0213(5) 0.0206(6) 0.0171(5) -0.0008(4) 0.0054(4) -0.0007(4)
N3 0.0306(6) 0.0259(6) 0.0196(6) -0.0022(5) 0.0087(5) -0.0036(5)
N4 0.0324(6) 0.0261(6) 0.0204(6) -0.0042(5) 0.0069(5) -0.0030(5)
N5 0.0273(6) 0.0226(6) 0.0326(7) 0.0029(5) 0.0001(5) -0.0028(5)
C1 0.0213(6) 0.0220(7) 0.0165(6) -0.0023(5) 0.0036(5) -0.0008(5)
C2 0.0210(6) 0.0229(7) 0.0221(7) -0.0082(5) 0.0048(5) -0.0006(5)
C3 0.0225(7) 0.0177(7) 0.0362(8) -0.0051(6) 0.0048(6) 0.0024(5)
C4 0.0204(6) 0.0201(7) 0.0257(7) -0.0031(5) 0.0062(5) 0.0030(5)
C5 0.0204(6) 0.0223(7) 0.0219(7) -0.0062(5) 0.0070(5) -0.0013(5)
C6 0.0213(6) 0.0221(7) 0.0177(6) -0.0008(5) 0.0069(5) -0.0018(5)
C7 0.0225(6) 0.0175(6) 0.0188(6) 0.0011(5) 0.0040(5) -0.0001(5)
C8 0.0181(6) 0.0174(6) 0.0206(6) 0.0003(5) 0.0021(5) 0.0013(5)
C9 0.0241(7) 0.0203(7) 0.0223(7) -0.0023(5) 0.0044(5) -0.0005(5)
C10 0.0208(6) 0.0184(6) 0.0213(7) -0.0020(5) 0.0024(5) -0.0006(5)
C11 0.0186(6) 0.0198(6) 0.0202(6) -0.0002(5) 0.0012(5) 0.0008(5)
C12 0.0241(7) 0.0241(7) 0.0246(7) -0.0051(6) 0.0011(5) 0.0012(5)
C13 0.0257(7) 0.0245(7) 0.0338(8) -0.0075(6) -0.0016(6) -0.0028(6)
C14 0.0213(7) 0.0279(8) 0.0434(9) -0.0051(7) 0.0041(6) -0.0064(6)
C15 0.0237(7) 0.0269(8) 0.0323(8) -0.0036(6) 0.0091(6) -0.0031(6)
C16 0.0223(6) 0.0177(6) 0.0222(7) 0.0006(5) 0.0048(5) -0.0015(5)
C17 0.0242(7) 0.0355(8) 0.0405(9) -0.0093(7) 0.0047(6) -0.0094(6)
C18 0.0326(8) 0.0343(8) 0.0197(7) 0.0025(6) 0.0079(6) -0.0064(6)
C19 0.0496(10) 0.0381(10) 0.0407(10) 0.0162(8) -0.0067(8) -0.0132(8)
C20 0.0842(16) 0.0542(13) 0.0392(11) -0.0018(9) 0.0170(10) -0.0263(12)

loop_
_atom_type_symbol
_atom_type_description
_atom_type_scat_dispersion_real
_atom_type_scat_dispersion_imag
_atom_type_scat_source
C C 0.0181 0.0091 'International Tables Vol C Tables 4.2.6.8 and 6.1.1.4'
H H 0.0000 0.0000 'International Tables Vol C Tables 4.2.6.8 and 6.1.1.4'
N N 0.0311 0.0180 'International Tables Vol C Tables 4.2.6.8 and 6.1.1.4'
O O 0.0492 0.0322 'International Tables Vol C Tables 4.2.6.8 and 6.1.1.4'

loop_
_geom_angle_atom_site_label_1
_geom_angle_atom_site_label_2
_geom_angle_atom_site_label_3
_geom_angle
C16 O2 C17 115.65(11)
C1 N1 C6 105.08(10)
C1 N1 C7 114.14(10)
C7 N1 C6 119.35(11)
N3 N2 C10 119.24(11)
C8 N2 N3 110.57(11)
C8 N2 C10 129.84(12)
N4 N3 N2 106.88(11)
N3 N4 C9 109.16(12)
C3 N5 C19 122.82(13)
C4 N5 C3 113.33(13)
C4 N5 C19 123.75(13)
N1 C1 H1 107.3
N1 C1 C2 101.93(10)
N1 C1 C11 117.36(11)
C2 C1 H1 107.3
C11 C1 H1 107.3
C11 C1 C2 115.03(12)
C1 C2 H2 111.8
C3 C2 C1 112.21(11)
C3 C2 H2 111.8
C3 C2 C5 104.97(11)
C5 C2 C1 103.85(11)
C5 C2 H2 111.8
O4 C3 N5 123.28(15)
O4 C3 C2 128.49(14)
N5 C3 C2 108.23(12)
O3 C4 N5 123.67(14)
O3 C4 C5 127.56(13)
N5 C4 C5 108.76(12)
C2 C5 H5 111.8
C2 C5 C6 105.15(11)
C4 C5 C2 104.02(11)
C4 C5 H5 111.8
C4 C5 C6 111.70(11)
C6 C5 H5 111.8
N1 C6 C5 98.88(10)
N1 C6 C16 111.14(11)
N1 C6 C18 114.94(12)
C16 C6 C5 110.28(11)
C16 C6 C18 109.35(11)
C18 C6 C5 111.89(11)
N1 C7 H7A 110.5
N1 C7 H7B 110.5
N1 C7 C8 106.12(11)
H7A C7 H7B 108.7
C8 C7 H7A 110.5
C8 C7 H7B 110.5
N2 C8 C7 122.07(12)
N2 C8 C9 104.34(12)
C9 C8 C7 133.14(13)
N4 C9 C8 109.05(13)
N4 C9 H9 125.5
C8 C9 H9 125.5
C11 C10 N2 123.18(12)
C11 C10 C15 120.75(13)
C15 C10 N2 116.03(12)
C10 C11 C1 128.77(12)
C10 C11 C12 117.22(12)
C12 C11 C1 114.00(12)
C11 C12 H12 118.8
C13 C12 C11 122.34(14)
C13 C12 H12 118.8
C12 C13 H13 120.3
C12 C13 C14 119.33(14)
C14 C13 H13 120.3
C13 C14 H14 120.0
C15 C14 C13 119.96(14)
C15 C14 H14 120.0
C10 C15 H15 119.8
C14 C15 C10 120.33(14)
C14 C15 H15 119.8
O1 C16 O2 124.73(13)
O1 C16 C6 126.07(12)
O2 C16 C6 109.20(11)
O2 C17 H17A 109.5
O2 C17 H17B 109.5
O2 C17 H17C 109.5
H17A C17 H17B 109.5
H17A C17 H17C 109.5
H17B C17 H17C 109.5
C6 C18 H18A 109.5
C6 C18 H18B 109.5
C6 C18 H18C 109.5
H18A C18 H18B 109.5
H18A C18 H18C 109.5
H18B C18 H18C 109.5
N5 C19 H19A 109.3
N5 C19 H19B 109.3
N5 C19 C20 111.76(17)
H19A C19 H19B 107.9
C20 C19 H19A 109.3
C20 C19 H19B 109.3
C19 C20 H20A 109.5
C19 C20 H20B 109.5
C19 C20 H20C 109.5
H20A C20 H20B 109.5
H20A C20 H20C 109.5
H20B C20 H20C 109.5

loop_
_geom_bond_atom_site_label_1
_geom_bond_atom_site_label_2
_geom_bond_distance
O1 C16 1.1979(18)
O2 C16 1.3389(17)
O2 C17 1.4420(18)
O3 C4 1.2106(18)
O4 C3 1.2076(19)
N1 C1 1.4619(17)
N1 C6 1.4712(16)
N1 C7 1.4653(17)
N2 N3 1.3616(16)
N2 C8 1.3562(18)
N2 C10 1.4341(18)
N3 N4 1.3086(18)
N4 C9 1.3581(19)
N5 C3 1.388(2)
N5 C4 1.3781(19)
N5 C19 1.458(2)
C1 H1 1.0000
C1 C2 1.5560(19)
C1 C11 1.5155(18)
C2 H2 1.0000
C2 C3 1.514(2)
C2 C5 1.5417(18)
C4 C5 1.525(2)
C5 H5 1.0000
C5 C6 1.5540(19)
C6 C16 1.5330(19)
C6 C18 1.5413(19)
C7 H7A 0.9900
C7 H7B 0.9900
C7 C8 1.4923(18)
C8 C9 1.365(2)
C9 H9 0.9500
C10 C11 1.3947(19)
C10 C15 1.400(2)
C11 C12 1.3993(19)
C12 H12 0.9500
C12 C13 1.382(2)
C13 H13 0.9500
C13 C14 1.386(2)
C14 H14 0.9500
C14 C15 1.379(2)
C15 H15 0.9500
C17 H17A 0.9800
C17 H17B 0.9800
C17 H17C 0.9800
C18 H18A 0.9800
C18 H18B 0.9800
C18 H18C 0.9800
C19 H19A 0.9900
C19 H19B 0.9900
C19 C20 1.507(3)
C20 H20A 0.9800
C20 H20B 0.9800
C20 H20C 0.9800

loop_
_geom_hbond_atom_site_label_D
_geom_hbond_atom_site_label_H
_geom_hbond_atom_site_label_A
_geom_hbond_distance_DH
_geom_hbond_distance_HA
_geom_hbond_distance_DA
_geom_hbond_angle_DHA
_geom_hbond_site_symmetry_A
C2 H2 N3 1.00 2.62 3.3668(18) 131.0 4_576
C2 H2 N4 1.00 2.60 3.3420(18) 130.6 4_576
C5 H5 N3 1.00 2.64 3.3594(18) 128.5 4_576
C5 H5 N4 1.00 2.68 3.3985(18) 129.0 4_576
C9 H9 O1 0.95 2.66 3.4415(17) 140.0 3_665
C12 H12 O1 0.95 2.70 3.3615(18) 127.6 4_676
C12 H12 O3 0.95 2.69 3.3539(19) 127.4 4_676
C13 H13 O1 0.95 2.77 3.3866(18) 123.1 2_655
C13 H13 O1 0.95 2.84 3.4214(19) 120.2 4_676
C15 H15 O3 0.95 2.43 3.2228(18) 141.3 1_655
C17 H17C N4 0.98 2.54 3.407(2) 146.8 3_665

loop_
_geom_torsion_atom_site_label_1
_geom_torsion_atom_site_label_2
_geom_torsion_atom_site_label_3
_geom_torsion_atom_site_label_4
_geom_torsion
O3 C4 C5 C2 175.60(14)
O3 C4 C5 C6 62.69(18)
N1 C1 C2 C3 -90.54(13)
N1 C1 C2 C5 22.29(13)
N1 C1 C11 C10 2.9(2)
N1 C1 C11 C12 -176.24(12)
N1 C6 C16 O1 1.5(2)
N1 C6 C16 O2 -178.93(11)
N1 C7 C8 N2 52.28(16)
N1 C7 C8 C9 -118.67(16)
N2 N3 N4 C9 -0.26(16)
N2 C8 C9 N4 -0.23(15)
N2 C10 C11 C1 -3.5(2)
N2 C10 C11 C12 175.63(13)
N2 C10 C15 C14 -178.14(14)
N3 N2 C8 C7 -173.13(12)
N3 N2 C8 C9 0.07(15)
N3 N2 C10 C11 155.65(13)
N3 N2 C10 C15 -26.77(18)
N3 N4 C9 C8 0.31(17)
N5 C4 C5 C2 -4.99(14)
N5 C4 C5 C6 -117.90(13)
C1 N1 C6 C5 50.15(12)
C1 N1 C6 C16 166.03(11)
C1 N1 C6 C18 -69.11(14)
C1 N1 C7 C8 -92.02(13)
C1 C2 C3 O4 -75.94(19)
C1 C2 C3 N5 104.05(13)
C1 C2 C5 C4 -110.27(12)
C1 C2 C5 C6 7.28(13)
C1 C11 C12 C13 -177.91(13)
C2 C1 C11 C10 -117.01(16)
C2 C1 C11 C12 63.86(16)
C2 C5 C6 N1 -33.71(13)
C2 C5 C6 C16 -150.25(11)
C2 C5 C6 C18 87.80(13)
C3 N5 C4 O3 179.37(13)
C3 N5 C4 C5 -0.06(17)
C3 N5 C19 C20 74.2(2)
C3 C2 C5 C4 7.70(13)
C3 C2 C5 C6 125.24(11)
C4 N5 C3 O4 -174.71(14)
C4 N5 C3 C2 5.29(17)
C4 N5 C19 C20 -101.97(19)
C4 C5 C6 N1 78.49(12)
C4 C5 C6 C16 -38.05(14)
C4 C5 C6 C18 -159.99(11)
C5 C2 C3 O4 171.92(15)
C5 C2 C3 N5 -8.08(15)
C5 C6 C16 O1 110.08(16)
C5 C6 C16 O2 -70.32(14)
C6 N1 C1 C2 -46.37(13)
C6 N1 C1 C11 -172.97(11)
C6 N1 C7 C8 142.60(11)
C7 N1 C1 C2 -178.98(11)
C7 N1 C1 C11 54.42(15)
C7 N1 C6 C5 179.75(11)
C7 N1 C6 C16 -64.37(15)
C7 N1 C6 C18 60.49(16)
C7 C8 C9 N4 171.87(14)
C8 N2 N3 N4 0.12(15)
C8 N2 C10 C11 -31.9(2)
C8 N2 C10 C15 145.65(14)
C10 N2 N3 N4 173.91(12)
C10 N2 C8 C7 13.9(2)
C10 N2 C8 C9 -172.87(13)
C10 C11 C12 C13 2.9(2)
C11 C1 C2 C3 37.56(16)
C11 C1 C2 C5 150.39(11)
C11 C10 C15 C14 -0.5(2)
C11 C12 C13 C14 -1.5(2)
C12 C13 C14 C15 -1.0(2)
C13 C14 C15 C10 1.9(2)
C15 C10 C11 C1 179.06(14)
C15 C10 C11 C12 -1.8(2)
C17 O2 C16 O1 -8.3(2)
C17 O2 C16 C6 172.11(12)
C18 C6 C16 O1 -126.49(15)
C18 C6 C16 O2 53.12(15)
C19 N5 C3 O4 8.7(2)
C19 N5 C3 C2 -171.26(15)
C19 N5 C4 O3 -4.1(2)
C19 N5 C4 C5 176.45(15)
